data_7048650
loop_
_publ_author_name
'Gradiski, Matthew V.'
'Tsui, Brian T. H.'
'Lough, Alan J.'
'Morris, Robert H.'

_publ_section_title
;
 PNN' &amp; P<sub>2</sub>NN' ligands via reductive amination with
 phosphine aldehydes: synthesis and base-metal coordination chemistry.
;
_journal_issue 6
_journal_name_full 'Dalton transactions (Cambridge, England : 2003)'
_journal_page_first 2150
_journal_page_last 2159
_journal_paper_doi 10.1039/c8dt04058c
_journal_volume 48
_journal_year 2019
_chemical_formula_moiety 'C17 H25 Cl2 Fe N2 P'
_chemical_formula_sum 'C17 H25 Cl2 Fe N2 P'
_chemical_formula_weight 415.11
_space_group_crystal_system monoclinic
_space_group_IT_number 14
_space_group_name_Hall '-P 2yn'
_space_group_name_H-M_alt 'P 1 21/n 1'
_symmetry_space_group_name_Hall '-P 2yn'
_symmetry_space_group_name_H-M 'P 1 21/n 1'
_atom_sites_solution_hydrogens mixed
_audit_creation_method SHELXL-2016/6
_audit_update_record
;
2018-10-09 deposited with the CCDC.
2019-01-16 downloaded from the CCDC.
;
_cell_angle_alpha 90
_cell_angle_beta 103.426(2)
_cell_angle_gamma 90
_cell_formula_units_Z 4
_cell_length_a 9.4667(3)
_cell_length_b 14.2123(5)
_cell_length_c 14.8138(6)
_cell_measurement_reflns_used 9935
_cell_measurement_temperature 150(2)
_cell_measurement_theta_max 66.80
_cell_measurement_theta_min 4.37
_cell_volume 1938.63(12)
_computing_cell_refinement APEX2
_computing_data_collection 'APEX2 (Bruker, 2014)'
_computing_data_reduction 'SAINT (Bruker, 2014)'
_computing_molecular_graphics 'PLATON (Spek, 2009)'
_computing_publication_material 'SHELXTL (Sheldrick, 2008)'
_computing_structure_refinement 'SHELXL-2016/6 (Sheldrick, 2016)'
_computing_structure_solution 'SHELXT (Sheldrick, 2015)'
_diffrn_ambient_temperature 150(2)
_diffrn_measured_fraction_theta_full 0.984
_diffrn_measured_fraction_theta_max 0.984
_diffrn_measurement_device_type 'Bruker Kappa APEX-DUO CCD'
_diffrn_measurement_method '\f and \w scans'
_diffrn_radiation_type CuK\a
_diffrn_radiation_wavelength 1.54178
_diffrn_reflns_av_R_equivalents 0.0482
_diffrn_reflns_av_unetI/netI 0.0238
_diffrn_reflns_Laue_measured_fraction_full 0.984
_diffrn_reflns_Laue_measured_fraction_max 0.984
_diffrn_reflns_limit_h_max 11
_diffrn_reflns_limit_h_min -11
_diffrn_reflns_limit_k_max 16
_diffrn_reflns_limit_k_min -16
_diffrn_reflns_limit_l_max 15
_diffrn_reflns_limit_l_min -17
_diffrn_reflns_number 34968
_diffrn_reflns_point_group_measured_fraction_full 0.984
_diffrn_reflns_point_group_measured_fraction_max 0.984
_diffrn_reflns_theta_full 67.274
_diffrn_reflns_theta_max 67.274
_diffrn_reflns_theta_min 4.369
_diffrn_source 'Bruker ImuS with multi-layer optics'
_exptl_absorpt_coefficient_mu 9.543
_exptl_absorpt_correction_T_max 0.7529
_exptl_absorpt_correction_T_min 0.5509
_exptl_absorpt_correction_type multi-scan
_exptl_absorpt_process_details 'SADABS (Bruker, 2014)'
_exptl_crystal_colour red
_exptl_crystal_density_diffrn 1.422
_exptl_crystal_description needle
_exptl_crystal_F_000 864
_exptl_crystal_size_max 0.100
_exptl_crystal_size_mid 0.030
_exptl_crystal_size_min 0.030
_refine_diff_density_max 0.292
_refine_diff_density_min -0.281
_refine_diff_density_rms 0.047
_refine_ls_extinction_method none
_refine_ls_goodness_of_fit_ref 1.020
_refine_ls_hydrogen_treatment mixed
_refine_ls_matrix_type full
_refine_ls_number_parameters 246
_refine_ls_number_reflns 3422
_refine_ls_number_restraints 3
_refine_ls_restrained_S_all 1.020
_refine_ls_R_factor_all 0.0311
_refine_ls_R_factor_gt 0.0257
_refine_ls_shift/su_max 0.001
_refine_ls_shift/su_mean 0.000
_refine_ls_structure_factor_coef Fsqd
_refine_ls_weighting_details 'w=1/[\s^2^(Fo^2^)+(0.0308P)^2^+1.0597P] where P=(Fo^2^+2Fc^2^)/3'
_refine_ls_weighting_scheme calc
_refine_ls_wR_factor_gt 0.0612
_refine_ls_wR_factor_ref 0.0642
_reflns_Friedel_coverage 0.000
_reflns_number_gt 3063
_reflns_number_total 3422
_reflns_threshold_expression 'I > 2\s(I)'
_cod_data_source_file c8dt04058c2.cif
_cod_data_source_block 9_d1819_a
_cod_depositor_comments 'Adding full bibliography for 7048646--7048653.cif.'
_cod_database_code 7048650
_shelx_shelxl_version_number 2016/6
_shelx_space_group_comment
; 
The symmetry employed for this shelxl refinement is uniquely defined 
by the following loop, which should always be used as a source of 
symmetry information in preference to the above space-group names. 
They are only intended as comments. 
;
_shelx_estimated_absorpt_t_min 0.449
_shelx_estimated_absorpt_t_max 0.763

loop_
_space_group_symop_operation_xyz
'x, y, z'
'-x+1/2, y+1/2, -z+1/2'
'-x, -y, -z'
'x-1/2, -y-1/2, z-1/2'

loop_
_atom_site_label
_atom_site_type_symbol
_atom_site_fract_x
_atom_site_fract_y
_atom_site_fract_z
_atom_site_U_iso_or_equiv
_atom_site_adp_type
_atom_site_occupancy
_atom_site_site_symmetry_order
_atom_site_calc_flag
_atom_site_refinement_flags_posn
_atom_site_refinement_flags_adp
_atom_site_refinement_flags_occupancy
_atom_site_disorder_assembly
_atom_site_disorder_group
Fe1 Fe 0.40645(3) 0.49708(2) 0.27692(2) 0.02091(9) Uani 1 1 d . . . . .
Cl1 Cl 0.54766(5) 0.40811(3) 0.39724(3) 0.03116(12) Uani 1 1 d . . . . .
Cl2 Cl 0.35449(5) 0.39467(3) 0.15156(4) 0.03447(13) Uani 1 1 d . . . . .
P1 P 0.15936(5) 0.53521(3) 0.28864(4) 0.02837(13) Uani 1 1 d . . . . .
N1 N 0.45537(17) 0.62204(11) 0.37739(12) 0.0268(4) Uani 1 1 d . . . . .
N2 N 0.50939(16) 0.60138(10) 0.20731(10) 0.0231(3) Uani 1 1 d . . . . .
C1 C 0.1919(2) 0.63119(15) 0.37342(15) 0.0345(5) Uani 1 1 d . . . . .
H1A H 0.107344 0.674174 0.361046 0.041 Uiso 1 1 calc R U . . .
H1B H 0.202880 0.605015 0.436599 0.041 Uiso 1 1 calc R U . . .
C2 C 0.3281(2) 0.68609(14) 0.36867(15) 0.0329(5) Uani 1 1 d . . . . .
H2A H 0.311600 0.720176 0.308852 0.039 Uiso 1 1 calc R U . . .
H2B H 0.348870 0.733171 0.419288 0.039 Uiso 1 1 calc R U . . .
C3 C 0.5754(2) 0.67289(14) 0.35652(14) 0.0284(4) Uani 1 1 d . . . . .
C4 C 0.6661(3) 0.73101(17) 0.41736(17) 0.0452(6) Uani 1 1 d . . . . .
H4A H 0.655623 0.736467 0.479397 0.054 Uiso 1 1 calc R U . . .
C5 C 0.7751(3) 0.78301(18) 0.3886(2) 0.0541(7) Uani 1 1 d . . . . .
H5A H 0.839790 0.820817 0.432593 0.065 Uiso 1 1 calc R U . . .
C6 C 0.7895(2) 0.78017(16) 0.30037(19) 0.0455(6) Uani 1 1 d . . . . .
H6A H 0.861147 0.817578 0.281988 0.055 Uiso 1 1 calc R U . . .
C7 C 0.6983(2) 0.72175(14) 0.23558(16) 0.0324(5) Uani 1 1 d . . . . .
C8 C 0.7058(2) 0.71489(15) 0.14199(16) 0.0376(5) Uani 1 1 d . . . . .
H8A H 0.772232 0.752914 0.119003 0.045 Uiso 1 1 calc R U . . .
C9 C 0.6175(2) 0.65354(16) 0.08463(16) 0.0379(5) Uani 1 1 d . . . . .
H9A H 0.619936 0.649386 0.021001 0.045 Uiso 1 1 calc R U . . .
C10 C 0.5231(2) 0.59661(14) 0.12063(14) 0.0308(4) Uani 1 1 d . . . . .
H10A H 0.465570 0.551976 0.080468 0.037 Uiso 1 1 calc R U . . .
C11 C 0.59396(19) 0.66522(12) 0.26512(13) 0.0238(4) Uani 1 1 d . . . . .
C18 C 0.0447(4) 0.4448(3) 0.3282(3) 0.0315(9) Uani 0.705(6) 1 d D . P A 1
H18A H 0.010676 0.399522 0.276024 0.038 Uiso 0.705(6) 1 calc R U P A 1
C19 C 0.1405(4) 0.3912(2) 0.4083(3) 0.0423(11) Uani 0.705(6) 1 d D . P A 1
H19A H 0.082565 0.343188 0.430653 0.063 Uiso 0.705(6) 1 calc R U P A 1
H19B H 0.180660 0.435043 0.458864 0.063 Uiso 0.705(6) 1 calc R U P A 1
H19C H 0.219999 0.360917 0.387145 0.063 Uiso 0.705(6) 1 calc R U P A 1
C20 C -0.0892(9) 0.4866(8) 0.3541(10) 0.044(2) Uani 0.705(6) 1 d D . P A 1
H20A H -0.141725 0.436818 0.378385 0.066 Uiso 0.705(6) 1 calc R U P A 1
H20B H -0.152765 0.514603 0.298938 0.066 Uiso 0.705(6) 1 calc R U P A 1
H20C H -0.058924 0.535159 0.401627 0.066 Uiso 0.705(6) 1 calc R U P A 1
C18A C 0.0943(10) 0.4520(5) 0.3693(7) 0.026(2) Uani 0.295(6) 1 d D . P A 2
H18B H 0.158474 0.458882 0.432861 0.031 Uiso 0.295(6) 1 calc R U P A 2
C19A C 0.1091(8) 0.3529(4) 0.3358(6) 0.036(2) Uani 0.295(6) 1 d D . P A 2
H19D H 0.077034 0.308132 0.377289 0.054 Uiso 0.295(6) 1 calc R U P A 2
H19E H 0.210874 0.340585 0.335665 0.054 Uiso 0.295(6) 1 calc R U P A 2
H19F H 0.048901 0.345631 0.272764 0.054 Uiso 0.295(6) 1 calc R U P A 2
C20A C -0.0620(19) 0.4748(18) 0.374(2) 0.044(5) Uani 0.295(6) 1 d D . P A 2
H20D H -0.093365 0.430634 0.416312 0.065 Uiso 0.295(6) 1 calc R U P A 2
H20E H -0.126009 0.469059 0.311971 0.065 Uiso 0.295(6) 1 calc R U P A 2
H20F H -0.066494 0.539158 0.396821 0.065 Uiso 0.295(6) 1 calc R U P A 2
C21 C 0.0260(2) 0.58149(16) 0.18753(17) 0.0419(5) Uani 1 1 d . . . . .
H21A H -0.055234 0.610621 0.210497 0.050 Uiso 1 1 calc R U . . .
C22 C -0.0375(3) 0.5026(2) 0.1207(2) 0.0680(9) Uani 1 1 d . . . . .
H22A H -0.103788 0.529272 0.065924 0.102 Uiso 1 1 calc R U . . .
H22B H -0.090744 0.458683 0.151636 0.102 Uiso 1 1 calc R U . . .
H22C H 0.041275 0.469053 0.101672 0.102 Uiso 1 1 calc R U . . .
C23 C 0.0939(3) 0.6574(2) 0.1400(2) 0.0622(8) Uani 1 1 d . . . . .
H23A H 0.022553 0.680155 0.085525 0.093 Uiso 1 1 calc R U . . .
H23B H 0.178127 0.631527 0.120554 0.093 Uiso 1 1 calc R U . . .
H23C H 0.125161 0.709595 0.183242 0.093 Uiso 1 1 calc R U . . .
H1N H 0.478(2) 0.5993(16) 0.4355(18) 0.036(6) Uiso 1 1 d . . . . .

loop_
_atom_site_aniso_label
_atom_site_aniso_U_11
_atom_site_aniso_U_22
_atom_site_aniso_U_33
_atom_site_aniso_U_23
_atom_site_aniso_U_13
_atom_site_aniso_U_12
Fe1 0.02004(15) 0.02063(15) 0.02405(16) 0.00089(11) 0.00916(11) 0.00253(11)
Cl1 0.0363(3) 0.0308(2) 0.0282(2) 0.00600(18) 0.01122(19) 0.01349(19)
Cl2 0.0346(3) 0.0303(2) 0.0387(3) -0.0125(2) 0.0090(2) -0.00274(19)
P1 0.0244(2) 0.0243(2) 0.0415(3) 0.0084(2) 0.0178(2) 0.00554(19)
N1 0.0280(9) 0.0305(9) 0.0233(9) 0.0012(7) 0.0086(7) 0.0093(7)
N2 0.0237(8) 0.0240(8) 0.0226(8) 0.0009(6) 0.0073(6) 0.0001(6)
C1 0.0323(11) 0.0390(11) 0.0376(12) 0.0047(9) 0.0189(9) 0.0128(9)
C2 0.0313(11) 0.0312(10) 0.0384(12) -0.0034(9) 0.0123(9) 0.0102(8)
C3 0.0232(9) 0.0294(10) 0.0310(11) -0.0051(8) 0.0028(8) 0.0052(8)
C4 0.0387(12) 0.0532(14) 0.0394(13) -0.0169(11) 0.0006(10) 0.0026(11)
C5 0.0325(12) 0.0530(15) 0.0689(18) -0.0239(13) -0.0041(12) -0.0104(11)
C6 0.0273(11) 0.0379(12) 0.0694(18) -0.0085(11) 0.0076(11) -0.0076(9)
C7 0.0197(9) 0.0269(10) 0.0497(13) 0.0012(9) 0.0060(9) 0.0015(8)
C8 0.0281(11) 0.0373(12) 0.0526(14) 0.0127(10) 0.0201(10) 0.0018(9)
C9 0.0377(12) 0.0469(13) 0.0332(12) 0.0079(10) 0.0166(9) 0.0012(10)
C10 0.0321(10) 0.0357(11) 0.0255(10) 0.0009(8) 0.0089(8) -0.0015(9)
C11 0.0187(9) 0.0222(9) 0.0298(10) 0.0001(7) 0.0042(7) 0.0023(7)
C18 0.022(2) 0.0305(18) 0.042(3) 0.0087(17) 0.0082(17) -0.0011(15)
C19 0.0346(17) 0.040(2) 0.056(3) 0.0219(19) 0.0189(16) 0.0032(15)
C20 0.027(3) 0.046(4) 0.068(6) 0.013(3) 0.028(4) 0.003(2)
C18A 0.013(4) 0.028(4) 0.036(6) 0.004(4) 0.008(4) -0.001(3)
C19A 0.037(4) 0.028(4) 0.045(5) 0.001(3) 0.014(3) -0.010(3)
C20A 0.038(9) 0.036(8) 0.063(13) -0.001(8) 0.024(9) -0.002(6)
C21 0.0256(11) 0.0449(13) 0.0547(15) 0.0002(11) 0.0080(10) 0.0086(9)
C22 0.0504(17) 0.080(2) 0.068(2) -0.0174(16) 0.0036(15) 0.0027(14)
C23 0.0472(15) 0.0715(19) 0.0633(18) 0.0351(15) 0.0035(13) 0.0113(13)

loop_
_atom_type_symbol
_atom_type_description
_atom_type_scat_dispersion_real
_atom_type_scat_dispersion_imag
_atom_type_scat_source
C C 0.0181 0.0091 'International Tables Vol C Tables 4.2.6.8 and 6.1.1.4'
H H 0.0000 0.0000 'International Tables Vol C Tables 4.2.6.8 and 6.1.1.4'
N N 0.0311 0.0180 'International Tables Vol C Tables 4.2.6.8 and 6.1.1.4'
P P 0.2955 0.4335 'International Tables Vol C Tables 4.2.6.8 and 6.1.1.4'
Cl Cl 0.3639 0.7018 'International Tables Vol C Tables 4.2.6.8 and 6.1.1.4'
Fe Fe -1.1336 3.1974 'International Tables Vol C Tables 4.2.6.8 and 6.1.1.4'

loop_
_geom_angle_atom_site_label_1
_geom_angle_atom_site_label_2
_geom_angle_atom_site_label_3
_geom_angle
N2 Fe1 N1 74.53(6)
N2 Fe1 Cl2 94.79(4)
N1 Fe1 Cl2 167.97(5)
N2 Fe1 Cl1 119.57(4)
N1 Fe1 Cl1 86.01(4)
Cl2 Fe1 Cl1 104.39(2)
N2 Fe1 P1 115.22(4)
N1 Fe1 P1 80.49(4)
Cl2 Fe1 P1 99.63(2)
Cl1 Fe1 P1 116.94(2)
C1 P1 C21 105.44(10)
C1 P1 C18 108.41(16)
C21 P1 C18 99.36(15)
C1 P1 C18A 93.5(3)
C21 P1 C18A 118.5(3)
C1 P1 Fe1 101.66(7)
C21 P1 Fe1 120.51(8)
C18 P1 Fe1 120.43(11)
C18A P1 Fe1 111.4(3)
C3 N1 C2 109.69(15)
C3 N1 Fe1 107.45(11)
C2 N1 Fe1 112.27(12)
C3 N1 H1N 111.0(15)
C2 N1 H1N 108.3(15)
Fe1 N1 H1N 108.1(15)
C10 N2 C11 117.77(16)
C10 N2 Fe1 125.79(13)
C11 N2 Fe1 114.73(12)
C2 C1 P1 111.08(13)
C2 C1 H1A 109.4
P1 C1 H1A 109.4
C2 C1 H1B 109.4
P1 C1 H1B 109.4
H1A C1 H1B 108.0
N1 C2 C1 111.02(16)
N1 C2 H2A 109.4
C1 C2 H2A 109.4
N1 C2 H2B 109.4
C1 C2 H2B 109.4
H2A C2 H2B 108.0
C4 C3 C11 118.7(2)
C4 C3 N1 124.58(19)
C11 C3 N1 116.63(16)
C3 C4 C5 120.5(2)
C3 C4 H4A 119.7
C5 C4 H4A 119.7
C6 C5 C4 121.5(2)
C6 C5 H5A 119.2
C4 C5 H5A 119.2
C5 C6 C7 119.8(2)
C5 C6 H6A 120.1
C7 C6 H6A 120.1
C6 C7 C8 123.4(2)
C6 C7 C11 119.1(2)
C8 C7 C11 117.54(18)
C9 C8 C7 119.68(19)
C9 C8 H8A 120.2
C7 C8 H8A 120.2
C8 C9 C10 119.1(2)
C8 C9 H9A 120.4
C10 C9 H9A 120.4
N2 C10 C9 123.77(19)
N2 C10 H10A 118.1
C9 C10 H10A 118.1
N2 C11 C3 117.79(16)
N2 C11 C7 121.98(18)
C3 C11 C7 120.23(18)
C19 C18 C20 112.2(6)
C19 C18 P1 107.8(3)
C20 C18 P1 112.9(5)
C19 C18 H18A 107.9
C20 C18 H18A 107.9
P1 C18 H18A 107.9
C18 C19 H19A 109.5
C18 C19 H19B 109.5
H19A C19 H19B 109.5
C18 C19 H19C 109.5
H19A C19 H19C 109.5
H19B C19 H19C 109.5
C18 C20 H20A 109.5
C18 C20 H20B 109.5
H20A C20 H20B 109.5
C18 C20 H20C 109.5
H20A C20 H20C 109.5
H20B C20 H20C 109.5
C19A C18A C20A 112.1(12)
C19A C18A P1 108.0(6)
C20A C18A P1 111.0(12)
C19A C18A H18B 108.6
C20A C18A H18B 108.6
P1 C18A H18B 108.6
C18A C19A H19D 109.5
C18A C19A H19E 109.5
H19D C19A H19E 109.5
C18A C19A H19F 109.5
H19D C19A H19F 109.5
H19E C19A H19F 109.5
C18A C20A H20D 109.5
C18A C20A H20E 109.5
H20D C20A H20E 109.5
C18A C20A H20F 109.5
H20D C20A H20F 109.5
H20E C20A H20F 109.5
C23 C21 C22 111.7(2)
C23 C21 P1 110.38(16)
C22 C21 P1 110.96(18)
C23 C21 H21A 107.9
C22 C21 H21A 107.9
P1 C21 H21A 107.9
C21 C22 H22A 109.5
C21 C22 H22B 109.5
H22A C22 H22B 109.5
C21 C22 H22C 109.5
H22A C22 H22C 109.5
H22B C22 H22C 109.5
C21 C23 H23A 109.5
C21 C23 H23B 109.5
H23A C23 H23B 109.5
C21 C23 H23C 109.5
H23A C23 H23C 109.5
H23B C23 H23C 109.5

loop_
_geom_bond_atom_site_label_1
_geom_bond_atom_site_label_2
_geom_bond_distance
Fe1 N2 2.1626(15)
Fe1 N1 2.2942(16)
Fe1 Cl2 2.3205(5)
Fe1 Cl1 2.3359(5)
Fe1 P1 2.4462(5)
P1 C1 1.831(2)
P1 C21 1.842(2)
P1 C18 1.862(4)
P1 C18A 1.884(9)
N1 C3 1.439(3)
N1 C2 1.491(2)
N1 H1N 0.90(3)
N2 C10 1.322(2)
N2 C11 1.371(2)
C1 C2 1.522(3)
C1 H1A 0.9900
C1 H1B 0.9900
C2 H2A 0.9900
C2 H2B 0.9900
C3 C4 1.368(3)
C3 C11 1.410(3)
C4 C5 1.413(4)
C4 H4A 0.9500
C5 C6 1.346(4)
C5 H5A 0.9500
C6 C7 1.404(3)
C6 H6A 0.9500
C7 C8 1.408(3)
C7 C11 1.419(3)
C8 C9 1.361(3)
C8 H8A 0.9500
C9 C10 1.400(3)
C9 H9A 0.9500
C10 H10A 0.9500
C18 C19 1.521(5)
C18 C20 1.527(6)
C18 H18A 1.0000
C19 H19A 0.9800
C19 H19B 0.9800
C19 H19C 0.9800
C20 H20A 0.9800
C20 H20B 0.9800
C20 H20C 0.9800
C18A C19A 1.510(8)
C18A C20A 1.531(9)
C18A H18B 1.0000
C19A H19D 0.9800
C19A H19E 0.9800
C19A H19F 0.9800
C20A H20D 0.9800
C20A H20E 0.9800
C20A H20F 0.9800
C21 C23 1.510(4)
C21 C22 1.524(4)
C21 H21A 1.0000
C22 H22A 0.9800
C22 H22B 0.9800
C22 H22C 0.9800
C23 H23A 0.9800
C23 H23B 0.9800
C23 H23C 0.9800

loop_
_geom_hbond_atom_site_label_D
_geom_hbond_atom_site_label_H
_geom_hbond_atom_site_label_A
_geom_hbond_distance_DH
_geom_hbond_distance_HA
_geom_hbond_distance_DA
_geom_hbond_angle_DHA
_geom_hbond_site_symmetry_A
N1 H1N Cl1 0.90(3) 2.55(3) 3.3727(17) 152.9(19) 3_666

loop_
_geom_torsion_atom_site_label_1
_geom_torsion_atom_site_label_2
_geom_torsion_atom_site_label_3
_geom_torsion_atom_site_label_4
_geom_torsion
C21 P1 C1 C2 -97.12(16)
C18 P1 C1 C2 157.22(18)
C18A P1 C1 C2 142.1(3)
Fe1 P1 C1 C2 29.37(15)
C3 N1 C2 C1 169.98(17)
Fe1 N1 C2 C1 50.60(19)
P1 C1 C2 N1 -53.3(2)
C2 N1 C3 C4 80.2(2)
Fe1 N1 C3 C4 -157.50(17)
C2 N1 C3 C11 -96.24(19)
Fe1 N1 C3 C11 26.06(19)
C11 C3 C4 C5 0.7(3)
N1 C3 C4 C5 -175.7(2)
C3 C4 C5 C6 2.8(4)
C4 C5 C6 C7 -2.5(4)
C5 C6 C7 C8 179.8(2)
C5 C6 C7 C11 -1.2(3)
C6 C7 C8 C9 177.2(2)
C11 C7 C8 C9 -1.9(3)
C7 C8 C9 C10 -1.5(3)
C11 N2 C10 C9 -0.7(3)
Fe1 N2 C10 C9 -164.92(16)
C8 C9 C10 N2 3.0(3)
C10 N2 C11 C3 177.61(17)
Fe1 N2 C11 C3 -16.5(2)
C10 N2 C11 C7 -3.0(3)
Fe1 N2 C11 C7 162.96(14)
C4 C3 C11 N2 175.19(18)
N1 C3 C11 N2 -8.2(2)
C4 C3 C11 C7 -4.2(3)
N1 C3 C11 C7 172.40(17)
C6 C7 C11 N2 -174.86(18)
C8 C7 C11 N2 4.2(3)
C6 C7 C11 C3 4.5(3)
C8 C7 C11 C3 -176.34(18)
C1 P1 C18 C19 -75.0(3)
C21 P1 C18 C19 175.2(3)
Fe1 P1 C18 C19 41.3(3)
C1 P1 C18 C20 49.5(7)
C21 P1 C18 C20 -60.3(7)
Fe1 P1 C18 C20 165.8(6)
C1 P1 C18A C19A -159.2(6)
C21 P1 C18A C19A 91.2(6)
Fe1 P1 C18A C19A -55.2(7)
C1 P1 C18A C20A 77.6(14)
C21 P1 C18A C20A -32.0(14)
Fe1 P1 C18A C20A -178.4(13)
C1 P1 C21 C23 68.8(2)
C18 P1 C21 C23 -179.0(2)
C18A P1 C21 C23 171.6(3)
Fe1 P1 C21 C23 -45.2(2)
C1 P1 C21 C22 -166.88(18)
C18 P1 C21 C22 -54.7(2)
C18A P1 C21 C22 -64.1(3)
Fe1 P1 C21 C22 79.2(2)
